data_7038292
loop_
_publ_author_name
'Schulz, M.'
'Dr\"oge, F'
'Herrmann-Westendorf, F'
'Schindler, J.'
'G\"orls, H'
'Presselt, M.'

_publ_section_title
;
 Neutral, heteroleptic copper(i)-4H-imidazolate complexes: synthesis and
 characterization of their structural, spectral and redox properties.
;
_journal_issue 11
_journal_name_full 'Dalton transactions (Cambridge, England : 2003)'
_journal_page_first 4835
_journal_page_last 4842
_journal_paper_doi 10.1039/c5dt04435a
_journal_volume 45
_journal_year 2016
_chemical_formula_moiety 'C63 H51 Cu N4 O5 P2'
_chemical_formula_sum 'C63 H51 Cu N4 O5 P2'
_chemical_formula_weight 1069.56
_chemical_name_systematic
; 
 ? 
;
_space_group_IT_number 2
_symmetry_cell_setting triclinic
_symmetry_space_group_name_Hall '-P 1'
_symmetry_space_group_name_H-M 'P -1'
_atom_sites_solution_hydrogens mixed
_atom_sites_solution_primary direct
_atom_sites_solution_secondary difmap
_audit_creation_method SHELXL-97
_audit_update_record
;
2015-10-22 deposited with the CCDC.
2016-02-04 downloaded from the CCDC.
;
_cell_angle_alpha 70.329(1)
_cell_angle_beta 63.513(1)
_cell_angle_gamma 77.344(1)
_cell_formula_units_Z 2
_cell_length_a 14.1809(3)
_cell_length_b 14.5825(3)
_cell_length_c 15.1972(3)
_cell_measurement_temperature 133(2)
_cell_volume 2639.77(10)
_computing_cell_refinement DENZO
_computing_data_collection COLLECT
_computing_data_reduction DENZO
_computing_molecular_graphics SHELXTL/PC
_computing_publication_material SHELXL-97
_computing_structure_refinement 'SHELXL-97 (Sheldrick, 2008)'
_computing_structure_solution 'SHELXS-97 (Sheldrick, 2008)'
_diffrn_ambient_temperature 133(2)
_diffrn_measured_fraction_theta_full 0.963
_diffrn_measured_fraction_theta_max 0.963
_diffrn_measurement_device_type KappaCCD
_diffrn_measurement_method 'phi- + omega-scan'
_diffrn_radiation_monochromator graphite
_diffrn_radiation_source 'fine-focus sealed tube'
_diffrn_radiation_type MoK\a
_diffrn_radiation_wavelength 0.71073
_diffrn_reflns_av_R_equivalents 0.0257
_diffrn_reflns_av_sigmaI/netI 0.0358
_diffrn_reflns_limit_h_max 18
_diffrn_reflns_limit_h_min -17
_diffrn_reflns_limit_k_max 18
_diffrn_reflns_limit_k_min -18
_diffrn_reflns_limit_l_max 19
_diffrn_reflns_limit_l_min -19
_diffrn_reflns_number 20136
_diffrn_reflns_theta_full 27.47
_diffrn_reflns_theta_max 27.47
_diffrn_reflns_theta_min 2.28
_exptl_absorpt_coefficient_mu 0.530
_exptl_absorpt_correction_T_max 0.7456
_exptl_absorpt_correction_T_min 0.7069
_exptl_absorpt_correction_type multi-scan
_exptl_absorpt_process_details 'SADABS, Bruker-AXS, 2002'
_exptl_crystal_colour red-brown
_exptl_crystal_density_diffrn 1.346
_exptl_crystal_density_method 'not measured'
_exptl_crystal_description prism
_exptl_crystal_F_000 1112
_exptl_crystal_size_max 0.044
_exptl_crystal_size_mid 0.034
_exptl_crystal_size_min 0.032
_refine_diff_density_max 0.388
_refine_diff_density_min -0.416
_refine_diff_density_rms 0.057
_refine_ls_extinction_method none
_refine_ls_goodness_of_fit_ref 1.097
_refine_ls_hydrogen_treatment mixed
_refine_ls_matrix_type full
_refine_ls_number_parameters 888
_refine_ls_number_reflns 11670
_refine_ls_number_restraints 0
_refine_ls_restrained_S_all 1.097
_refine_ls_R_factor_all 0.0522
_refine_ls_R_factor_gt 0.0419
_refine_ls_shift/su_max 0.001
_refine_ls_shift/su_mean 0.000
_refine_ls_structure_factor_coef Fsqd
_refine_ls_weighting_details 'calc w=1/[\s^2^(Fo^2^)+(0.0000P)^2^+3.3790P] where P=(Fo^2^+2Fc^2^)/3'
_refine_ls_weighting_scheme calc
_refine_ls_wR_factor_gt 0.0825
_refine_ls_wR_factor_ref 0.0883
_reflns_number_gt 10120
_reflns_number_total 11670
_reflns_threshold_expression >2sigma(I)
_cod_data_source_file c5dt04435a1.cif
_cod_data_source_block FO5695
_cod_depositor_comments 'Adding full bibliography for 7038292--7038295.cif.'
_cod_original_cell_volume 2639.77(9)
_cod_database_code 7038292

loop_
_symmetry_equiv_pos_as_xyz
'x, y, z'
'-x, -y, -z'

loop_
_atom_site_label
_atom_site_type_symbol
_atom_site_fract_x
_atom_site_fract_y
_atom_site_fract_z
_atom_site_U_iso_or_equiv
_atom_site_adp_type
_atom_site_occupancy
_atom_site_symmetry_multiplicity
_atom_site_calc_flag
_atom_site_refinement_flags
_atom_site_disorder_assembly
_atom_site_disorder_group
Cu1 Cu 0.718495(19) 0.708002(18) 0.302162(19) 0.01796(6) Uani 1 1 d . . .
P1 P 0.78494(4) 0.54995(4) 0.33298(4) 0.01747(11) Uani 1 1 d . . .
P2 P 0.83886(4) 0.81549(4) 0.18015(4) 0.01708(11) Uani 1 1 d . . .
O1 O 0.81117(16) 0.82495(16) 0.70756(15) 0.0469(5) Uani 1 1 d . A .
O2 O 0.6757(2) 0.9530(3) 0.7182(3) 0.0293(8) Uani 0.665(8) 1 d P A 1
C11 C 0.7096(3) 0.9932(3) 0.7743(3) 0.0271(10) Uani 0.665(8) 1 d P A 1
H11A H 0.6997 1.0655 0.7526 0.032 Uiso 0.665(8) 1 calc PR A 1
H11B H 0.7858 0.9743 0.7574 0.032 Uiso 0.665(8) 1 calc PR A 1
C12 C 0.6495(5) 0.9582(6) 0.8856(6) 0.0410(17) Uani 0.665(8) 1 d P A 1
H12A H 0.6744 0.9866 0.9207 0.061 Uiso 0.665(8) 1 calc PR A 1
H12B H 0.6602 0.8868 0.9075 0.061 Uiso 0.665(8) 1 calc PR A 1
H12C H 0.5742 0.9778 0.9026 0.061 Uiso 0.665(8) 1 calc PR A 1
O2A O 0.6716(4) 0.9006(7) 0.7565(5) 0.0277(15) Uani 0.335(8) 1 d P A 2
C11A C 0.7061(6) 0.9232(7) 0.8229(6) 0.034(2) Uani 0.335(8) 1 d P A 2
H11C H 0.7658 0.9652 0.7822 0.041 Uiso 0.335(8) 1 calc PR A 2
H11D H 0.7292 0.8625 0.8651 0.041 Uiso 0.335(8) 1 calc PR A 2
C12A C 0.6106(10) 0.9766(12) 0.8906(15) 0.038(3) Uani 0.335(8) 1 d P A 2
H12D H 0.6297 0.9937 0.9374 0.056 Uiso 0.335(8) 1 calc PR A 2
H12E H 0.5523 0.9342 0.9303 0.056 Uiso 0.335(8) 1 calc PR A 2
H12F H 0.5886 1.0363 0.8477 0.056 Uiso 0.335(8) 1 calc PR A 2
O3 O 0.47673(15) 0.72107(15) -0.09666(15) 0.0446(5) Uani 1 1 d . . .
O4 O 0.62996(12) 0.62807(11) -0.12168(12) 0.0259(3) Uani 1 1 d . . .
O5 O 0.88145(11) 0.63528(10) 0.11448(11) 0.0207(3) Uani 1 1 d . . .
N1 N 0.61756(13) 0.77408(12) 0.41926(13) 0.0194(3) Uani 1 1 d . . .
N2 N 0.58050(13) 0.73571(12) 0.26989(13) 0.0183(3) Uani 1 1 d . . .
N3 N 0.43246(14) 0.83717(14) 0.47803(15) 0.0250(4) Uani 1 1 d . . .
N4 N 0.39721(13) 0.79381(13) 0.36111(14) 0.0218(4) Uani 1 1 d . . .
C1 C 0.52356(16) 0.79548(15) 0.41790(16) 0.0204(4) Uani 1 1 d . . .
C2 C 0.36272(16) 0.83100(16) 0.44263(17) 0.0227(4) Uani 1 1 d . . .
C3 C 0.50194(16) 0.77064(14) 0.34121(16) 0.0189(4) Uani 1 1 d . . .
C4 C 0.64020(16) 0.80023(15) 0.48886(16) 0.0211(4) Uani 1 1 d . . .
C5 C 0.58473(19) 0.87573(19) 0.5347(2) 0.0358(6) Uani 1 1 d . . .
H5 H 0.527(2) 0.914(2) 0.516(2) 0.056(9) Uiso 1 1 d . . .
C6 C 0.61499(19) 0.8963(2) 0.6005(2) 0.0383(6) Uani 1 1 d . . .
H6 H 0.576(2) 0.948(2) 0.630(2) 0.050(9) Uiso 1 1 d . . .
C7 C 0.69941(17) 0.84347(18) 0.62224(17) 0.0269(5) Uani 1 1 d . A .
C8 C 0.75488(19) 0.76901(17) 0.57672(18) 0.0272(5) Uani 1 1 d . . .
H8 H 0.813(2) 0.731(2) 0.590(2) 0.044(8) Uiso 1 1 d . . .
C9 C 0.72485(18) 0.74770(16) 0.51128(18) 0.0250(5) Uani 1 1 d . . .
H9 H 0.761(2) 0.699(2) 0.479(2) 0.036(7) Uiso 1 1 d . . .
C10 C 0.73503(19) 0.8660(2) 0.69046(19) 0.0368(6) Uani 1 1 d . . .
C13 C 0.25053(16) 0.86271(16) 0.49355(17) 0.0238(4) Uani 1 1 d . . .
C14 C 0.17293(17) 0.83384(17) 0.47831(17) 0.0261(5) Uani 1 1 d . . .
H14 H 0.193(2) 0.7920(19) 0.434(2) 0.033(7) Uiso 1 1 d . . .
C15 C 0.06747(18) 0.86291(19) 0.52895(18) 0.0301(5) Uani 1 1 d . . .
H15 H 0.014(2) 0.8407(19) 0.523(2) 0.035(7) Uiso 1 1 d . . .
C16 C 0.03976(18) 0.92314(19) 0.59212(17) 0.0299(5) Uani 1 1 d . . .
H16 H -0.032(2) 0.9424(18) 0.6257(19) 0.027(6) Uiso 1 1 d . . .
C17 C 0.11658(18) 0.95264(18) 0.60686(18) 0.0298(5) Uani 1 1 d . . .
H17 H 0.0974(19) 0.9956(18) 0.6494(19) 0.030(7) Uiso 1 1 d . . .
C18 C 0.22190(18) 0.92133(18) 0.55926(18) 0.0287(5) Uani 1 1 d . . .
H18 H 0.276(2) 0.9382(18) 0.571(2) 0.032(7) Uiso 1 1 d . . .
C19 C 0.56844(15) 0.72466(14) 0.18676(15) 0.0178(4) Uani 1 1 d . . .
C20 C 0.64821(17) 0.66846(17) 0.12723(18) 0.0250(5) Uani 1 1 d . . .
H20 H 0.701(2) 0.6364(18) 0.150(2) 0.032(7) Uiso 1 1 d . . .
C21 C 0.64510(17) 0.65728(17) 0.04158(19) 0.0261(5) Uani 1 1 d . . .
H21 H 0.700(2) 0.6206(19) 0.002(2) 0.035(7) Uiso 1 1 d . . .
C22 C 0.56178(16) 0.70174(15) 0.01338(16) 0.0206(4) Uani 1 1 d . . .
C23 C 0.48275(18) 0.75833(17) 0.07151(18) 0.0280(5) Uani 1 1 d . . .
H23 H 0.426(2) 0.7906(19) 0.052(2) 0.036(7) Uiso 1 1 d . . .
C24 C 0.48542(18) 0.77020(17) 0.15684(17) 0.0268(5) Uani 1 1 d . . .
H24 H 0.4332(19) 0.8086(18) 0.1939(19) 0.025(6) Uiso 1 1 d . . .
C25 C 0.55052(17) 0.68702(15) -0.07364(17) 0.0231(4) Uani 1 1 d . . .
C26 C 0.6171(2) 0.59882(18) -0.19846(17) 0.0272(5) Uani 1 1 d . . .
H26B H 0.583(2) 0.6552(19) -0.235(2) 0.031(7) Uiso 1 1 d . . .
H26A H 0.689(2) 0.5840(19) -0.246(2) 0.035(7) Uiso 1 1 d . . .
C27 C 0.5550(2) 0.5105(2) -0.1483(2) 0.0370(6) Uani 1 1 d . . .
H27C H 0.588(2) 0.458(2) -0.109(2) 0.043(8) Uiso 1 1 d . . .
H27B H 0.547(2) 0.491(2) -0.200(2) 0.044(8) Uiso 1 1 d . . .
H27A H 0.481(3) 0.528(2) -0.102(2) 0.052(9) Uiso 1 1 d . . .
C28 C 0.92209(15) 0.52389(14) 0.24695(16) 0.0192(4) Uani 1 1 d . . .
C29 C 0.99398(17) 0.45455(16) 0.27861(18) 0.0237(4) Uani 1 1 d . . .
H29 H 0.9710(19) 0.4131(18) 0.348(2) 0.028(6) Uiso 1 1 d . . .
C30 C 1.09994(18) 0.44634(18) 0.21274(19) 0.0287(5) Uani 1 1 d . . .
H30 H 1.1457(19) 0.3986(18) 0.2330(18) 0.024(6) Uiso 1 1 d . . .
C31 C 1.13583(17) 0.50896(17) 0.11496(19) 0.0283(5) Uani 1 1 d . . .
H31 H 1.208(2) 0.5046(18) 0.072(2) 0.032(7) Uiso 1 1 d . . .
C32 C 1.06557(17) 0.57521(16) 0.07940(18) 0.0250(5) Uani 1 1 d . . .
H32 H 1.087(2) 0.6159(19) 0.012(2) 0.035(7) Uiso 1 1 d . . .
C33 C 0.95915(16) 0.57965(14) 0.14483(16) 0.0192(4) Uani 1 1 d . . .
C34 C 0.88314(15) 0.80923(15) 0.04910(16) 0.0194(4) Uani 1 1 d . . .
C35 C 0.90411(16) 0.71780(15) 0.03021(16) 0.0206(4) Uani 1 1 d . . .
C36 C 0.93501(19) 0.70749(17) -0.06619(18) 0.0276(5) Uani 1 1 d . . .
H36 H 0.947(2) 0.6442(19) -0.0763(19) 0.032(7) Uiso 1 1 d . . .
C37 C 0.9472(2) 0.79030(18) -0.14793(18) 0.0301(5) Uani 1 1 d . . .
H37 H 0.969(2) 0.783(2) -0.215(2) 0.040(8) Uiso 1 1 d . . .
C38 C 0.92733(19) 0.88228(17) -0.13190(18) 0.0275(5) Uani 1 1 d . . .
H38 H 0.9347(18) 0.9404(18) -0.1882(19) 0.025(6) Uiso 1 1 d . . .
C39 C 0.89571(17) 0.89163(16) -0.03449(17) 0.0227(4) Uani 1 1 d . . .
H39 H 0.8809(18) 0.9564(17) -0.0255(18) 0.022(6) Uiso 1 1 d . . .
C40 C 0.79096(16) 0.49554(14) 0.45788(16) 0.0196(4) Uani 1 1 d . . .
C41 C 0.72520(18) 0.42486(16) 0.53526(18) 0.0253(5) Uani 1 1 d . . .
H41 H 0.6806(19) 0.3963(18) 0.5222(19) 0.028(6) Uiso 1 1 d . . .
C42 C 0.7277(2) 0.39141(17) 0.63179(18) 0.0303(5) Uani 1 1 d . . .
H42 H 0.682(2) 0.344(2) 0.684(2) 0.040(8) Uiso 1 1 d . . .
C43 C 0.7956(2) 0.42838(17) 0.65197(18) 0.0301(5) Uani 1 1 d . . .
H43 H 0.799(2) 0.4031(19) 0.719(2) 0.036(7) Uiso 1 1 d . . .
C44 C 0.86266(18) 0.49809(16) 0.57512(18) 0.0263(5) Uani 1 1 d . . .
H44 H 0.9092(19) 0.5226(17) 0.5878(18) 0.023(6) Uiso 1 1 d . . .
C45 C 0.86064(17) 0.53140(16) 0.47891(17) 0.0228(4) Uani 1 1 d . . .
H45 H 0.908(2) 0.5801(19) 0.426(2) 0.031(7) Uiso 1 1 d . . .
C46 C 0.70987(16) 0.46677(15) 0.32738(16) 0.0207(4) Uani 1 1 d . . .
C47 C 0.60022(18) 0.48380(16) 0.36519(19) 0.0263(5) Uani 1 1 d . . .
H47 H 0.5667(19) 0.5378(18) 0.3889(19) 0.029(7) Uiso 1 1 d . . .
C48 C 0.53899(19) 0.42184(18) 0.3644(2) 0.0309(5) Uani 1 1 d . . .
H48 H 0.464(2) 0.4334(19) 0.391(2) 0.037(7) Uiso 1 1 d . . .
C49 C 0.5867(2) 0.3428(2) 0.3259(2) 0.0382(6) Uani 1 1 d . . .
H49 H 0.544(2) 0.299(2) 0.325(2) 0.053(9) Uiso 1 1 d . . .
C50 C 0.6952(2) 0.3256(2) 0.2879(3) 0.0464(7) Uani 1 1 d . . .
H50 H 0.728(3) 0.272(3) 0.262(3) 0.069(11) Uiso 1 1 d . . .
C51 C 0.75703(19) 0.38688(19) 0.2888(2) 0.0352(6) Uani 1 1 d . . .
H51 H 0.832(2) 0.374(2) 0.262(2) 0.047(8) Uiso 1 1 d . . .
C52 C 0.96446(15) 0.81310(14) 0.18877(16) 0.0183(4) Uani 1 1 d . . .
C53 C 0.96114(19) 0.80843(19) 0.28336(18) 0.0301(5) Uani 1 1 d . . .
H53 H 0.896(2) 0.8040(19) 0.340(2) 0.039(8) Uiso 1 1 d . . .
C54 C 1.0531(2) 0.8110(2) 0.2934(2) 0.0363(6) Uani 1 1 d . . .
H54 H 1.049(2) 0.806(2) 0.358(2) 0.045(8) Uiso 1 1 d . . .
C55 C 1.14919(19) 0.81637(18) 0.2103(2) 0.0319(5) Uani 1 1 d . . .
H55 H 1.213(2) 0.816(2) 0.217(2) 0.040(8) Uiso 1 1 d . . .
C56 C 1.15393(18) 0.82027(18) 0.1164(2) 0.0314(5) Uani 1 1 d . . .
H56 H 1.221(2) 0.824(2) 0.061(2) 0.043(8) Uiso 1 1 d . . .
C57 C 1.06176(17) 0.81909(17) 0.10572(18) 0.0252(5) Uani 1 1 d . . .
H57 H 1.065(2) 0.8204(19) 0.040(2) 0.035(7) Uiso 1 1 d . . .
C58 C 0.78536(16) 0.94264(14) 0.17224(16) 0.0197(4) Uani 1 1 d . . .
C59 C 0.83786(17) 1.01337(16) 0.17100(17) 0.0230(4) Uani 1 1 d . . .
H59 H 0.907(2) 0.9968(18) 0.1709(19) 0.028(6) Uiso 1 1 d . . .
C60 C 0.79049(19) 1.10760(16) 0.17003(19) 0.0281(5) Uani 1 1 d . . .
H60 H 0.8289(19) 1.1564(18) 0.1685(19) 0.030(7) Uiso 1 1 d . . .
C61 C 0.69069(19) 1.13226(16) 0.17006(18) 0.0284(5) Uani 1 1 d . . .
H61 H 0.6569(18) 1.1964(17) 0.1674(18) 0.021(6) Uiso 1 1 d . . .
C62 C 0.63765(18) 1.06236(17) 0.17019(19) 0.0286(5) Uani 1 1 d . . .
H62 H 0.571(2) 1.0783(17) 0.1703(19) 0.027(6) Uiso 1 1 d . . .
C63 C 0.68431(18) 0.96769(16) 0.17215(19) 0.0270(5) Uani 1 1 d . . .
H63 H 0.6462(19) 0.9199(18) 0.1744(18) 0.025(6) Uiso 1 1 d . . .

loop_
_atom_site_aniso_label
_atom_site_aniso_U_11
_atom_site_aniso_U_22
_atom_site_aniso_U_33
_atom_site_aniso_U_23
_atom_site_aniso_U_13
_atom_site_aniso_U_12
Cu1 0.01571(12) 0.01702(12) 0.02222(13) -0.00796(10) -0.00737(10) 0.00005(9)
P1 0.0167(2) 0.0163(2) 0.0214(3) -0.0073(2) -0.0087(2) 0.00066(19)
P2 0.0167(2) 0.0164(2) 0.0202(3) -0.00669(19) -0.0084(2) -0.00072(19)
O1 0.0525(12) 0.0629(13) 0.0427(11) -0.0172(10) -0.0305(10) -0.0088(10)
O2 0.0265(13) 0.035(2) 0.0393(19) -0.0253(17) -0.0168(13) 0.0037(13)
C11 0.0265(17) 0.032(2) 0.031(2) -0.0185(18) -0.0127(15) -0.0009(14)
C12 0.043(4) 0.053(4) 0.031(3) -0.016(3) -0.011(4) -0.013(3)
O2A 0.028(3) 0.034(4) 0.030(3) -0.019(3) -0.012(2) -0.001(3)
C11A 0.037(4) 0.052(6) 0.026(4) -0.023(4) -0.011(3) -0.010(4)
C12A 0.040(8) 0.038(6) 0.038(5) -0.023(4) -0.011(6) -0.001(5)
O3 0.0469(11) 0.0593(12) 0.0452(11) -0.0308(10) -0.0353(10) 0.0250(9)
O4 0.0253(8) 0.0332(8) 0.0288(8) -0.0184(7) -0.0137(7) 0.0014(6)
O5 0.0204(7) 0.0195(7) 0.0237(7) -0.0069(6) -0.0111(6) 0.0019(6)
N1 0.0186(8) 0.0197(8) 0.0229(9) -0.0092(7) -0.0096(7) 0.0005(7)
N2 0.0163(8) 0.0173(8) 0.0230(9) -0.0086(7) -0.0076(7) -0.0008(6)
N3 0.0193(9) 0.0309(10) 0.0301(10) -0.0180(8) -0.0105(8) 0.0041(7)
N4 0.0169(8) 0.0276(9) 0.0251(9) -0.0149(8) -0.0080(7) 0.0013(7)
C1 0.0210(10) 0.0191(10) 0.0240(10) -0.0097(8) -0.0097(8) 0.0001(8)
C2 0.0206(10) 0.0263(11) 0.0248(11) -0.0125(9) -0.0097(9) 0.0011(8)
C3 0.0182(9) 0.0179(9) 0.0214(10) -0.0070(8) -0.0075(8) -0.0014(7)
C4 0.0197(10) 0.0229(10) 0.0241(10) -0.0094(8) -0.0093(8) -0.0027(8)
C5 0.0273(12) 0.0408(14) 0.0584(17) -0.0346(13) -0.0239(12) 0.0084(10)
C6 0.0237(11) 0.0512(16) 0.0574(17) -0.0417(14) -0.0162(12) 0.0057(11)
C7 0.0238(11) 0.0394(13) 0.0206(11) -0.0120(9) -0.0051(9) -0.0113(9)
C8 0.0297(12) 0.0275(11) 0.0290(12) -0.0061(9) -0.0178(10) -0.0006(9)
C9 0.0263(11) 0.0244(11) 0.0282(12) -0.0125(9) -0.0125(9) 0.0024(9)
C10 0.0263(12) 0.0655(18) 0.0252(12) -0.0216(12) -0.0034(10) -0.0175(12)
C13 0.0185(10) 0.0294(11) 0.0240(11) -0.0119(9) -0.0080(9) 0.0030(8)
C14 0.0226(11) 0.0347(12) 0.0242(11) -0.0133(10) -0.0110(9) 0.0032(9)
C15 0.0201(11) 0.0461(14) 0.0265(12) -0.0143(10) -0.0090(9) -0.0009(10)
C16 0.0194(11) 0.0422(14) 0.0211(11) -0.0114(10) -0.0047(9) 0.0073(10)
C17 0.0265(11) 0.0362(13) 0.0246(11) -0.0172(10) -0.0054(9) 0.0046(10)
C18 0.0238(11) 0.0373(13) 0.0284(12) -0.0169(10) -0.0090(10) 0.0002(10)
C19 0.0189(9) 0.0164(9) 0.0200(10) -0.0064(8) -0.0079(8) -0.0026(7)
C20 0.0199(10) 0.0300(11) 0.0345(12) -0.0187(10) -0.0159(10) 0.0067(9)
C21 0.0223(11) 0.0286(11) 0.0359(13) -0.0203(10) -0.0151(10) 0.0073(9)
C22 0.0208(10) 0.0196(10) 0.0235(10) -0.0077(8) -0.0094(8) -0.0017(8)
C23 0.0236(11) 0.0338(12) 0.0256(11) -0.0092(10) -0.0134(9) 0.0084(9)
C24 0.0232(11) 0.0308(12) 0.0244(11) -0.0130(9) -0.0093(9) 0.0096(9)
C25 0.0251(11) 0.0229(10) 0.0233(11) -0.0065(8) -0.0124(9) 0.0007(8)
C26 0.0333(12) 0.0332(12) 0.0203(11) -0.0117(9) -0.0111(10) -0.0050(10)
C27 0.0493(16) 0.0402(15) 0.0293(13) -0.0127(11) -0.0150(13) -0.0158(13)
C28 0.0184(9) 0.0179(9) 0.0256(10) -0.0112(8) -0.0104(8) 0.0024(8)
C29 0.0255(11) 0.0238(11) 0.0259(11) -0.0106(9) -0.0137(9) 0.0037(9)
C30 0.0250(11) 0.0318(12) 0.0386(13) -0.0200(10) -0.0197(10) 0.0115(9)
C31 0.0180(10) 0.0343(12) 0.0363(13) -0.0221(10) -0.0083(10) 0.0043(9)
C32 0.0234(11) 0.0242(11) 0.0269(12) -0.0116(9) -0.0073(9) 0.0001(9)
C33 0.0197(9) 0.0167(9) 0.0261(11) -0.0121(8) -0.0109(8) 0.0024(7)
C34 0.0184(9) 0.0224(10) 0.0213(10) -0.0070(8) -0.0116(8) -0.0002(8)
C35 0.0225(10) 0.0196(10) 0.0230(10) -0.0059(8) -0.0122(9) -0.0014(8)
C36 0.0373(13) 0.0268(11) 0.0262(12) -0.0108(9) -0.0166(10) -0.0029(10)
C37 0.0387(13) 0.0356(13) 0.0223(11) -0.0096(10) -0.0157(10) -0.0052(10)
C38 0.0336(12) 0.0265(11) 0.0246(11) -0.0016(9) -0.0164(10) -0.0051(9)
C39 0.0227(10) 0.0226(10) 0.0252(11) -0.0062(9) -0.0114(9) -0.0030(8)
C40 0.0226(10) 0.0168(9) 0.0224(10) -0.0081(8) -0.0115(8) 0.0025(8)
C41 0.0291(11) 0.0222(10) 0.0265(11) -0.0068(9) -0.0115(10) -0.0047(9)
C42 0.0357(13) 0.0267(12) 0.0239(12) -0.0050(9) -0.0086(10) -0.0043(10)
C43 0.0389(13) 0.0293(12) 0.0231(11) -0.0118(9) -0.0132(10) 0.0041(10)
C44 0.0274(11) 0.0256(11) 0.0332(12) -0.0160(10) -0.0167(10) 0.0063(9)
C45 0.0217(10) 0.0216(10) 0.0267(11) -0.0095(9) -0.0103(9) 0.0006(8)
C46 0.0221(10) 0.0186(10) 0.0247(11) -0.0066(8) -0.0119(9) -0.0016(8)
C47 0.0260(11) 0.0203(10) 0.0347(13) -0.0088(9) -0.0135(10) -0.0010(9)
C48 0.0254(12) 0.0299(12) 0.0405(14) -0.0068(10) -0.0162(11) -0.0066(10)
C49 0.0405(14) 0.0379(14) 0.0496(16) -0.0153(12) -0.0239(13) -0.0109(11)
C50 0.0425(15) 0.0429(16) 0.072(2) -0.0399(16) -0.0236(15) 0.0011(12)
C51 0.0250(12) 0.0371(13) 0.0542(17) -0.0293(12) -0.0156(12) 0.0026(10)
C52 0.0187(9) 0.0153(9) 0.0224(10) -0.0055(8) -0.0099(8) -0.0005(7)
C53 0.0255(11) 0.0446(14) 0.0230(11) -0.0124(10) -0.0112(10) 0.0000(10)
C54 0.0374(14) 0.0514(16) 0.0311(13) -0.0158(12) -0.0222(12) 0.0012(12)
C55 0.0280(12) 0.0318(12) 0.0459(15) -0.0101(11) -0.0244(11) -0.0013(10)
C56 0.0201(11) 0.0389(13) 0.0340(13) -0.0068(11) -0.0104(10) -0.0062(10)
C57 0.0226(10) 0.0316(12) 0.0231(11) -0.0071(9) -0.0098(9) -0.0050(9)
C58 0.0209(10) 0.0178(9) 0.0206(10) -0.0071(8) -0.0078(8) -0.0003(8)
C59 0.0217(10) 0.0227(10) 0.0282(11) -0.0105(9) -0.0120(9) 0.0012(8)
C60 0.0342(12) 0.0225(11) 0.0350(13) -0.0127(10) -0.0181(11) 0.0004(9)
C61 0.0334(12) 0.0213(11) 0.0331(13) -0.0118(9) -0.0165(10) 0.0067(9)
C62 0.0215(11) 0.0261(11) 0.0403(14) -0.0110(10) -0.0165(10) 0.0062(9)
C63 0.0236(11) 0.0242(11) 0.0361(13) -0.0078(10) -0.0146(10) -0.0025(9)

loop_
_atom_type_symbol
_atom_type_description
_atom_type_scat_dispersion_real
_atom_type_scat_dispersion_imag
_atom_type_scat_source
C C 0.0033 0.0016 'International Tables Vol C Tables 4.2.6.8 and 6.1.1.4'
H H 0.0000 0.0000 'International Tables Vol C Tables 4.2.6.8 and 6.1.1.4'
N N 0.0061 0.0033 'International Tables Vol C Tables 4.2.6.8 and 6.1.1.4'
O O 0.0106 0.0060 'International Tables Vol C Tables 4.2.6.8 and 6.1.1.4'
P P 0.1023 0.0942 'International Tables Vol C Tables 4.2.6.8 and 6.1.1.4'
Cu Cu 0.3201 1.2651 'International Tables Vol C Tables 4.2.6.8 and 6.1.1.4'

loop_
_geom_angle_atom_site_label_1
_geom_angle_atom_site_label_2
_geom_angle_atom_site_label_3
_geom_angle
N1 Cu1 N2 82.10(6)
N1 Cu1 P1 122.99(5)
N2 Cu1 P1 115.62(5)
N1 Cu1 P2 108.07(5)
N2 Cu1 P2 108.88(5)
P1 Cu1 P2 114.56(2)
C46 P1 C40 103.61(9)
C46 P1 C28 104.41(9)
C40 P1 C28 101.26(9)
C46 P1 Cu1 113.63(7)
C40 P1 Cu1 115.90(7)
C28 P1 Cu1 116.32(7)
C58 P2 C34 102.68(9)
C58 P2 C52 103.07(9)
C34 P2 C52 102.13(9)
C58 P2 Cu1 112.30(7)
C34 P2 Cu1 115.14(7)
C52 P2 Cu1 119.47(7)
C10 O2 C11 116.7(3)
O2 C11 C12 111.7(4)
O2 C11 H11A 109.3
C12 C11 H11A 109.3
O2 C11 H11B 109.3
C12 C11 H11B 109.3
H11A C11 H11B 107.9
C11 C12 H12A 109.5
C11 C12 H12B 109.5
H12A C12 H12B 109.5
C11 C12 H12C 109.5
H12A C12 H12C 109.5
H12B C12 H12C 109.5
C10 O2A C11A 118.7(5)
O2A C11A C12A 106.1(9)
O2A C11A H11C 110.5
C12A C11A H11C 110.5
O2A C11A H11D 110.5
C12A C11A H11D 110.5
H11C C11A H11D 108.7
C11A C12A H12D 109.5
C11A C12A H12E 109.5
H12D C12A H12E 109.5
C11A C12A H12F 109.5
H12D C12A H12F 109.5
H12E C12A H12F 109.5
C25 O4 C26 115.92(17)
C33 O5 C35 121.51(16)
C1 N1 C4 120.69(17)
C1 N1 Cu1 109.71(13)
C4 N1 Cu1 129.50(13)
C3 N2 C19 121.62(17)
C3 N2 Cu1 108.60(13)
C19 N2 Cu1 129.74(13)
C2 N3 C1 102.40(17)
C3 N4 C2 101.82(17)
N1 C1 N3 131.84(19)
N1 C1 C3 120.07(18)
N3 C1 C3 108.07(17)
N3 C2 N4 119.38(18)
N3 C2 C13 119.58(19)
N4 C2 C13 121.03(19)
N2 C3 N4 132.69(19)
N2 C3 C1 119.07(18)
N4 C3 C1 108.20(17)
C9 C4 C5 118.5(2)
C9 C4 N1 116.85(18)
C5 C4 N1 124.7(2)
C6 C5 C4 119.8(2)
C6 C5 H5 122.4(18)
C4 C5 H5 117.7(18)
C5 C6 C7 121.2(2)
C5 C6 H6 117.9(18)
C7 C6 H6 120.9(18)
C6 C7 C8 119.2(2)
C6 C7 C10 122.1(2)
C8 C7 C10 118.6(2)
C9 C8 C7 119.9(2)
C9 C8 H8 118.4(17)
C7 C8 H8 121.7(17)
C8 C9 C4 121.3(2)
C8 C9 H9 121.8(17)
C4 C9 H9 116.9(17)
O2A C10 O1 112.7(4)
O2A C10 O2 33.0(4)
O1 C10 O2 125.8(2)
O2A C10 C7 118.5(3)
O1 C10 C7 124.2(2)
O2 C10 C7 109.2(2)
C14 C13 C18 119.9(2)
C14 C13 C2 120.88(19)
C18 C13 C2 119.2(2)
C15 C14 C13 119.8(2)
C15 C14 H14 120.8(15)
C13 C14 H14 119.4(15)
C14 C15 C16 120.0(2)
C14 C15 H15 120.7(16)
C16 C15 H15 119.2(16)
C17 C16 C15 120.4(2)
C17 C16 H16 120.7(15)
C15 C16 H16 119.0(15)
C16 C17 C18 120.0(2)
C16 C17 H17 120.2(15)
C18 C17 H17 119.7(15)
C17 C18 C13 119.8(2)
C17 C18 H18 121.3(15)
C13 C18 H18 118.9(15)
C20 C19 C24 118.02(19)
C20 C19 N2 117.22(18)
C24 C19 N2 124.67(18)
C21 C20 C19 121.1(2)
C21 C20 H20 122.4(16)
C19 C20 H20 116.4(16)
C20 C21 C22 120.4(2)
C20 C21 H21 119.6(17)
C22 C21 H21 120.0(17)
C23 C22 C21 118.9(2)
C23 C22 C25 118.24(19)
C21 C22 C25 122.77(19)
C24 C23 C22 121.1(2)
C24 C23 H23 119.2(16)
C22 C23 H23 119.7(16)
C23 C24 C19 120.5(2)
C23 C24 H24 120.1(15)
C19 C24 H24 119.4(15)
O3 C25 O4 123.3(2)
O3 C25 C22 124.0(2)
O4 C25 C22 112.66(18)
O4 C26 C27 109.92(19)
O4 C26 H26B 107.9(15)
C27 C26 H26B 112.9(15)
O4 C26 H26A 105.6(16)
C27 C26 H26A 110.9(15)
H26B C26 H26A 109(2)
C26 C27 H27C 110.7(17)
C26 C27 H27B 109.2(17)
H27C C27 H27B 112(2)
C26 C27 H27A 110.0(18)
H27C C27 H27A 109(2)
H27B C27 H27A 105(2)
C29 C28 C33 117.45(19)
C29 C28 P1 123.80(17)
C33 C28 P1 118.66(15)
C30 C29 C28 121.0(2)
C30 C29 H29 119.0(15)
C28 C29 H29 120.0(15)
C31 C30 C29 119.9(2)
C31 C30 H30 119.7(15)
C29 C30 H30 120.3(15)
C30 C31 C32 120.5(2)
C30 C31 H31 119.1(16)
C32 C31 H31 120.4(16)
C31 C32 C33 118.8(2)
C31 C32 H32 122.3(16)
C33 C32 H32 118.9(16)
O5 C33 C32 123.50(19)
O5 C33 C28 114.48(17)
C32 C33 C28 121.96(19)
C39 C34 C35 117.26(19)
C39 C34 P2 123.54(16)
C35 C34 P2 119.19(16)
C36 C35 O5 119.53(18)
C36 C35 C34 122.4(2)
O5 C35 C34 117.70(18)
C35 C36 C37 119.3(2)
C35 C36 H36 120.5(16)
C37 C36 H36 120.2(16)
C36 C37 C38 119.8(2)
C36 C37 H37 119.1(16)
C38 C37 H37 121.1(16)
C39 C38 C37 120.3(2)
C39 C38 H38 119.3(14)
C37 C38 H38 120.4(14)
C38 C39 C34 120.9(2)
C38 C39 H39 118.4(14)
C34 C39 H39 120.6(14)
C41 C40 C45 118.5(2)
C41 C40 P1 123.23(16)
C45 C40 P1 118.16(16)
C40 C41 C42 120.7(2)
C40 C41 H41 120.4(15)
C42 C41 H41 118.8(15)
C43 C42 C41 120.2(2)
C43 C42 H42 120.2(17)
C41 C42 H42 119.6(17)
C42 C43 C44 119.7(2)
C42 C43 H43 120.0(16)
C44 C43 H43 120.2(16)
C45 C44 C43 120.2(2)
C45 C44 H44 119.6(15)
C43 C44 H44 120.2(15)
C44 C45 C40 120.6(2)
C44 C45 H45 119.5(15)
C40 C45 H45 119.9(15)
C51 C46 C47 118.8(2)
C51 C46 P1 122.87(17)
C47 C46 P1 118.31(16)
C48 C47 C46 120.7(2)
C48 C47 H47 118.4(16)
C46 C47 H47 120.8(16)
C49 C48 C47 119.9(2)
C49 C48 H48 120.0(16)
C47 C48 H48 120.1(16)
C48 C49 C50 119.8(2)
C48 C49 H49 120.4(18)
C50 C49 H49 119.8(18)
C49 C50 C51 120.7(2)
C49 C50 H50 120(2)
C51 C50 H50 119(2)
C46 C51 C50 120.0(2)
C46 C51 H51 119.8(18)
C50 C51 H51 120.1(18)
C57 C52 C53 118.5(2)
C57 C52 P2 123.56(16)
C53 C52 P2 117.92(16)
C54 C53 C52 120.5(2)
C54 C53 H53 120.2(17)
C52 C53 H53 119.3(17)
C55 C54 C53 120.3(2)
C55 C54 H54 120.6(18)
C53 C54 H54 119.0(18)
C56 C55 C54 119.9(2)
C56 C55 H55 119.3(17)
C54 C55 H55 120.7(17)
C55 C56 C57 120.0(2)
C55 C56 H56 118.1(17)
C57 C56 H56 121.9(17)
C52 C57 C56 120.9(2)
C52 C57 H57 119.3(16)
C56 C57 H57 119.8(16)
C59 C58 C63 119.10(19)
C59 C58 P2 123.29(16)
C63 C58 P2 117.55(16)
C58 C59 C60 120.4(2)
C58 C59 H59 119.6(15)
C60 C59 H59 119.9(15)
C61 C60 C59 120.5(2)
C61 C60 H60 120.4(15)
C59 C60 H60 119.2(15)
C60 C61 C62 119.7(2)
C60 C61 H61 122.6(14)
C62 C61 H61 117.6(14)
C63 C62 C61 120.0(2)
C63 C62 H62 119.8(15)
C61 C62 H62 120.1(15)
C62 C63 C58 120.3(2)
C62 C63 H63 119.2(15)
C58 C63 H63 120.6(15)

loop_
_geom_bond_atom_site_label_1
_geom_bond_atom_site_label_2
_geom_bond_distance
Cu1 N1 2.1029(17)
Cu1 N2 2.1470(17)
Cu1 P1 2.2660(6)
Cu1 P2 2.2806(6)
P1 C46 1.824(2)
P1 C40 1.828(2)
P1 C28 1.838(2)
P2 C58 1.828(2)
P2 C34 1.831(2)
P2 C52 1.835(2)
O1 C10 1.206(3)
O2 C10 1.440(4)
O2 C11 1.458(4)
C11 C12 1.474(9)
C11 H11A 0.9900
C11 H11B 0.9900
C12 H12A 0.9800
C12 H12B 0.9800
C12 H12C 0.9800
O2A C10 1.187(6)
O2A C11A 1.448(8)
C11A C12A 1.528(15)
C11A H11C 0.9900
C11A H11D 0.9900
C12A H12D 0.9800
C12A H12E 0.9800
C12A H12F 0.9800
O3 C25 1.203(3)
O4 C25 1.344(3)
O4 C26 1.461(3)
O5 C33 1.377(2)
O5 C35 1.399(2)
N1 C1 1.309(3)
N1 C4 1.413(3)
N2 C3 1.312(3)
N2 C19 1.412(3)
N3 C2 1.350(3)
N3 C1 1.360(3)
N4 C3 1.364(3)
N4 C2 1.365(3)
C1 C3 1.495(3)
C2 C13 1.471(3)
C4 C9 1.389(3)
C4 C5 1.402(3)
C5 C6 1.383(3)
C5 H5 0.97(3)
C6 C7 1.383(3)
C6 H6 0.95(3)
C7 C8 1.386(3)
C7 C10 1.486(3)
C8 C9 1.382(3)
C8 H8 0.95(3)
C9 H9 0.92(3)
C13 C14 1.392(3)
C13 C18 1.398(3)
C14 C15 1.387(3)
C14 H14 0.96(3)
C15 C16 1.388(3)
C15 H15 0.94(3)
C16 C17 1.382(3)
C16 H16 0.94(2)
C17 C18 1.386(3)
C17 H17 0.96(3)
C18 H18 0.96(3)
C19 C20 1.396(3)
C19 C24 1.402(3)
C20 C21 1.386(3)
C20 H20 0.94(3)
C21 C22 1.389(3)
C21 H21 0.94(3)
C22 C23 1.386(3)
C22 C25 1.488(3)
C23 C24 1.382(3)
C23 H23 0.96(3)
C24 H24 0.92(2)
C26 C27 1.501(3)
C26 H26B 0.98(3)
C26 H26A 0.97(3)
C27 H27C 0.98(3)
C27 H27B 0.98(3)
C27 H27A 1.00(3)
C28 C29 1.397(3)
C28 C33 1.399(3)
C29 C30 1.391(3)
C29 H29 0.96(3)
C30 C31 1.384(4)
C30 H30 0.91(2)
C31 C32 1.387(3)
C31 H31 0.94(3)
C32 C33 1.390(3)
C32 H32 0.94(3)
C34 C39 1.398(3)
C34 C35 1.399(3)
C35 C36 1.381(3)
C36 C37 1.386(3)
C36 H36 0.95(3)
C37 C38 1.390(3)
C37 H37 0.96(3)
C38 C39 1.388(3)
C38 H38 0.96(2)
C39 H39 0.96(2)
C40 C41 1.394(3)
C40 C45 1.405(3)
C41 C42 1.396(3)
C41 H41 0.95(2)
C42 C43 1.384(3)
C42 H42 0.95(3)
C43 C44 1.391(3)
C43 H43 0.97(3)
C44 C45 1.388(3)
C44 H44 0.93(2)
C45 H45 0.98(3)
C46 C51 1.384(3)
C46 C47 1.393(3)
C47 C48 1.390(3)
C47 H47 0.92(3)
C48 C49 1.373(4)
C48 H48 0.95(3)
C49 C50 1.378(4)
C49 H49 0.98(3)
C50 C51 1.390(3)
C50 H50 0.93(3)
C51 H51 0.95(3)
C52 C57 1.389(3)
C52 C53 1.396(3)
C53 C54 1.388(3)
C53 H53 0.94(3)
C54 C55 1.380(4)
C54 H54 0.94(3)
C55 C56 1.380(4)
C55 H55 0.96(3)
C56 C57 1.392(3)
C56 H56 0.95(3)
C57 H57 0.97(3)
C58 C59 1.389(3)
C58 C63 1.400(3)
C59 C60 1.389(3)
C59 H59 0.96(2)
C60 C61 1.382(3)
C60 H60 0.97(3)
C61 C62 1.392(3)
C61 H61 0.95(2)
C62 C63 1.391(3)
C62 H62 0.92(2)
C63 H63 0.95(2)
